data_4340873
loop_
_publ_author_name
'Powers, David C.'
'Hwang, Seung Jun'
'Zheng, Shao-Liang'
'Nocera, Daniel G.'

_publ_section_title
;
 Halide-Bridged Binuclear HX-Splitting Catalysts.
;
_journal_issue 17
_journal_name_full 'Inorganic chemistry'
_journal_page_first 9122
_journal_page_last 9128
_journal_paper_doi 10.1021/ic501136m
_journal_volume 53
_journal_year 2014
_chemical_formula_sum 'C16.5 H19 Cl1.5 F12 N1.5 O4.5 P2 Rh'
_chemical_formula_weight 756.36
_chemical_name_common Rh2Cl3H(tfepma)2(4-MeO-C6H4NC)
_chemical_name_systematic
; 
 ? 
;
_space_group_crystal_system triclinic
_space_group_IT_number 2
_space_group_name_Hall '-P 1'
_space_group_name_H-M_alt 'P -1'
_symmetry_space_group_name_Hall '-P 1'
_symmetry_space_group_name_H-M 'P -1'
_audit_creation_method SHELXL-97
_cell_angle_alpha 69.7710(6)
_cell_angle_beta 86.0740(6)
_cell_angle_gamma 68.9300(5)
_cell_formula_units_Z 4
_cell_length_a 11.3961(4)
_cell_length_b 15.6785(6)
_cell_length_c 17.1337(6)
_cell_measurement_temperature 100(2)
_cell_volume 2675.01(17)
_diffrn_ambient_temperature 100(2)
_diffrn_measured_fraction_theta_full 0.9972
_diffrn_measured_fraction_theta_max 0.9972
_diffrn_radiation_wavelength 0.71073
_diffrn_reflns_av_R_equivalents 0.0393
_diffrn_reflns_av_unetI/netI 0.0342
_diffrn_reflns_limit_h_max 13
_diffrn_reflns_limit_h_min -13
_diffrn_reflns_limit_k_max 18
_diffrn_reflns_limit_k_min -18
_diffrn_reflns_limit_l_max 20
_diffrn_reflns_limit_l_min -20
_diffrn_reflns_number 39904
_diffrn_reflns_theta_full 25.1066
_diffrn_reflns_theta_max 25.11
_diffrn_reflns_theta_min 1.27
_exptl_absorpt_coefficient_mu 1.020
_exptl_crystal_density_diffrn 1.8779
_exptl_crystal_F_000 1490.4663
_refine_diff_density_max 0.8730
_refine_diff_density_min -0.6270
_refine_diff_density_rms 0.1036
_refine_ls_d_res_high 0.8375
_refine_ls_d_res_low 16.0441
_refine_ls_goodness_of_fit_ref 1.0512
_refine_ls_hydrogen_treatment mixed
_refine_ls_matrix_type full
_refine_ls_number_constraints 85
_refine_ls_number_parameters 670
_refine_ls_number_reflns 9526
_refine_ls_number_restraints 12
_refine_ls_restrained_S_all 1.0505
_refine_ls_R_factor_all 0.0376
_refine_ls_R_factor_gt 0.0295
_refine_ls_shift/su_max 0.0527
_refine_ls_shift/su_mean 0.0009
_refine_ls_structure_factor_coef Fsqd
_refine_ls_weighting_details 'w=1/[\s^2^(Fo^2^)+(0.0259P)^2^+3.1402P] where P=(Fo^2^+2Fc^2^)/3'
_refine_ls_weighting_scheme calc
_refine_ls_wR_factor_ref 0.0692
_reflns_Friedel_coverage 0.0
_reflns_limit_h_max 13
_reflns_limit_h_min -13
_reflns_limit_k_max 18
_reflns_limit_k_min -17
_reflns_limit_l_max 20
_reflns_limit_l_min 0
_reflns_number_gt 8086
_reflns_number_total 9526
_reflns_threshold_expression I>=2u(I)
_cod_data_source_file ic501136m_si_002.cif
_cod_data_source_block Rh2Cl3H(tfepma)2(4-MeO-C6H4NC)
_cod_depositor_comments 'Adding full bibliography for 4340872--4340876.cif.'
_cod_original_formula_sum 'C16.50 H19 Cl1.50 F12 N1.50 O4.50 P2 Rh'
_cod_database_code 4340873
_olex2_refinement_description
;
1. Fixed Uiso
 At 1.2 times of:
  {H5a,H5b} of C5, {H7a,H7b} of C7, {H1a,H1b} of C1, {H3a,H3b} of C3, {H10a,
  H10b,H10c,H10d} of C10, {H12a,H12b} of C12, {H14a,H14b} of C14, {H16a,H16b}
  of C16, H21 of C21, H22 of C22, H24 of C24, H25 of C25, H7T of C7T, H6T of
  C6T, H3S of C3S, H1 of Rh1, H3T of C3T, H4T of C4T, H5T of C5T, H4S of C4S,
  H5S of C5S, H6S of C6S, H7S of C7S
 At 1.5 times of:
  {H18a,H18b,H18c} of C18, {H26a,H26b,H26c} of C26, {H1Sa,H1Sb,H1Sc} of C1S,
  {H1Ta,H1Tb,H1Tc} of C1T, {H9a,H9b,H9c} of C9
2. Rigid bond restraints
 All non-hydrogen atoms
 with sigma for 1-2 distances of 0.01 and sigma for 1-3 distances of 0.01
3. Uiso/Uaniso restraints and constraints
C10 ~ C11 ~ C11A: within 1.7A with sigma of 0.04 and sigma for terminal atoms of 0.08
Uanis(F13) = Uanis(F13A) = Uanis(F14) = Uanis(F14A) = Uanis(F15) = Uanis(F15A)
Uanis(C10) = Uanis(C11) = Uanis(C11A)
Uanis(C1S) = Uanis(C1T)
Uanis(C2T) = Uanis(C3T) = Uanis(C4T) = Uanis(C5T) = Uanis(C6T) = Uanis(C7T) = Uanis(C2S) = Uanis(C3S) = Uanis(C4S) = Uanis(C5S) = Uanis(C6S) = Uanis(C7S)
4. Others
 Sof(H10a)=Sof(H10b)=1-Sof(H10b)=1-Sof(H10b)=Sof(C11)=Sof(F13)=Sof(F14)=
 Sof(F15)=1-Sof(H10b)=1-Sof(H10b)=1-Sof(H10b)=1-Sof(H10b)
 Sof(C1S)=Sof(H1Sa)=Sof(H1Sb)=Sof(H1Sc)=Sof(C2S)=Sof(C3S)=Sof(H3S)=Sof(C4S)=
 Sof(H4S)=Sof(C5S)=Sof(H5S)=Sof(C6S)=Sof(H6S)=Sof(C7S)=Sof(H7S)=1-Sof(H1Sa)=1-
 Sof(H1Sa)=1-Sof(H1Sa)=1-Sof(H1Sa)=1-Sof(H1Sa)=1-Sof(H1Sa)=1-Sof(H1Sa)=1-
 Sof(H1Sa)=1-Sof(H1Sa)=1-Sof(H1Sa)=1-Sof(H1Sa)=1-Sof(H1Sa)=1-Sof(H1Sa)=1-
 Sof(H1Sa)=1-Sof(H1Sa)
5.a Riding coordinates:
 Rh1(H1)
5.b Secondary CH2 refined with riding coordinates:
 C1(H1a,H1b), C3(H3a,H3b), C5(H5a,H5b), C7(H7a,H7b), C10(H10a,H10b), C10(H10c,
 H10d), C12(H12a,H12b), C14(H14a,H14b), C16(H16a,H16b)
5.c Aromatic/amide H refined with riding coordinates:
 C21(H21), C22(H22), C24(H24), C25(H25), C3S(H3S), C4S(H4S), C5S(H5S),
 C6S(H6S), C7S(H7S), C7T(H7T), C6T(H6T), C5T(H5T), C4T(H4T), C3T(H3T)
5.d Fitted hexagon refined as free rotating group:
 C2S(C3S,C4S,C5S,C6S,C7S), C2T(C7T,C6T,C5T,C4T,C3T)
5.e Idealised Me refined as rotating group:
 C9(H9a,H9b,H9c), C18(H18a,H18b,H18c), C26(H26a,H26b,H26c), C1S(H1Sa,H1Sb,
 H1Sc), C1T(H1Ta,H1Tb,H1Tc)
;

loop_
_space_group_symop_id
_space_group_symop_operation_xyz
1 x,y,z
2 -x,-y,-z

loop_
_atom_site_label
_atom_site_type_symbol
_atom_site_fract_x
_atom_site_fract_y
_atom_site_fract_z
_atom_site_U_iso_or_equiv
_atom_site_adp_type
_atom_site_occupancy
_atom_site_refinement_flags_posn
_atom_site_refinement_flags_adp
_atom_site_disorder_group
C1 C 0.7278(3) 0.9642(2) 0.99301(18) 0.0196(7) Uani 1.000000 . U .
H1a H 0.7004(3) 0.9100(2) 0.99581(18) 0.0235(8) Uiso 1.000000 R . .
H1b H 0.6561(3) 1.0153(2) 1.00555(18) 0.0235(8) Uiso 1.000000 R . .
C2 C 0.8376(3) 0.9284(2) 1.05380(19) 0.0231(7) Uani 1.000000 . U .
C3 C 0.4708(3) 1.1149(2) 0.77077(19) 0.0170(7) Uani 1.000000 . U .
H3a H 0.4269(3) 1.0681(2) 0.79327(19) 0.0204(8) Uiso 1.000000 R . .
H3b H 0.5011(3) 1.1123(2) 0.71580(19) 0.0204(8) Uiso 1.000000 R . .
C4 C 0.3842(3) 1.2157(2) 0.7628(2) 0.0220(7) Uani 1.000000 . U .
C5 C 1.1077(3) 0.9848(2) 0.66355(19) 0.0219(7) Uani 1.000000 . U .
H5a H 1.0784(3) 1.0276(2) 0.60526(19) 0.0262(9) Uiso 1.000000 R . .
H5b H 1.1357(3) 0.9162(2) 0.66655(19) 0.0262(9) Uiso 1.000000 R . .
C6 C 1.2130(3) 1.0044(3) 0.6917(2) 0.0291(8) Uani 1.000000 . U .
C7 C 0.7589(3) 1.1150(2) 0.54165(18) 0.0189(7) Uani 1.000000 . U .
H7a H 0.7140(3) 1.0684(2) 0.55942(18) 0.0227(8) Uiso 1.000000 R . .
H7b H 0.8026(3) 1.1087(2) 0.49084(18) 0.0227(8) Uiso 1.000000 R . .
C8 C 0.6675(3) 1.2167(3) 0.5241(2) 0.0314(9) Uani 1.000000 . U .
C9 C 0.7940(3) 1.1572(2) 0.7595(2) 0.0240(7) Uani 1.000000 . U .
H9a H 0.7089(4) 1.2026(6) 0.7609(13) 0.0360(11) Uiso 1.000000 GR . .
H9b H 0.8454(17) 1.1444(3) 0.8087(7) 0.0360(11) Uiso 1.000000 GR . .
H9c H 0.8322(18) 1.1859(8) 0.7090(7) 0.0360(11) Uiso 1.000000 GR . .
C10 C 1.1025(3) 0.6416(3) 0.6617(2) 0.0384(9) Uani 1.000000 . U .
H10a H 1.1414(3) 0.6873(3) 0.6658(2) 0.0461(11) Uiso 0.445979 R . 1
H10b H 1.0656(3) 0.6650(3) 0.6041(2) 0.0461(11) Uiso 0.445979 R . 1
H10c H 1.1250(3) 0.6992(3) 0.6546(2) 0.0461(11) Uiso 0.554021 R . 2
H10d H 1.0723(3) 0.6470(3) 0.6068(2) 0.0461(11) Uiso 0.554021 R . 2
C11 C 1.1991(13) 0.5412(12) 0.6827(9) 0.0384(9) Uani 0.445979 . U 1
F13 F 1.2649(6) 0.5162(5) 0.7551(4) 0.0402(5) Uani 0.445979 . U 1
F14 F 1.2813(5) 0.5370(4) 0.6212(4) 0.0402(5) Uani 0.445979 . U 1
F15 F 1.1936(5) 0.4709(5) 0.6944(5) 0.0402(5) Uani 0.445979 . U 1
F14A F 1.3134(4) 0.5508(3) 0.6527(3) 0.0402(5) Uani 0.554021 . U 2
F13A F 1.2475(5) 0.5272(4) 0.7780(3) 0.0402(5) Uani 0.554021 . U 2
F15A F 1.1551(4) 0.4729(4) 0.6920(4) 0.0402(5) Uani 0.554021 . U 2
C11A C 1.2159(11) 0.5485(9) 0.6972(8) 0.0384(9) Uani 0.554021 . U 2
C12 C 0.7282(3) 0.7821(2) 0.56273(18) 0.0208(7) Uani 1.000000 . U .
H12a H 0.7425(3) 0.8447(2) 0.54186(18) 0.0249(8) Uiso 1.000000 R . .
H12b H 0.6475(3) 0.7920(2) 0.59014(18) 0.0249(8) Uiso 1.000000 R . .
C13 C 0.7253(3) 0.7470(3) 0.4933(2) 0.0315(8) Uani 1.000000 . U .
C14 C 0.7666(3) 0.6422(2) 1.00867(18) 0.0196(7) Uani 1.000000 . U .
H14a H 0.7106(3) 0.6065(2) 1.03678(18) 0.0235(8) Uiso 1.000000 R . .
H14b H 0.7221(3) 0.7122(2) 1.00000(18) 0.0235(8) Uiso 1.000000 R . .
C15 C 0.8877(3) 0.6036(2) 1.06112(19) 0.0256(8) Uani 1.000000 . U .
C16 C 0.4820(3) 0.7468(2) 0.80941(19) 0.0190(7) Uani 1.000000 . U .
H16a H 0.4909(3) 0.8090(2) 0.77445(19) 0.0228(8) Uiso 1.000000 R . .
H16b H 0.4117(3) 0.7611(2) 0.84580(19) 0.0228(8) Uiso 1.000000 R . .
C17 C 0.4545(3) 0.6983(2) 0.7551(2) 0.0249(8) Uani 1.000000 . U .
C18 C 0.8075(3) 0.5580(2) 0.7858(2) 0.0217(7) Uani 1.000000 . U .
H18a H 0.7928(19) 0.5564(4) 0.7308(3) 0.0325(11) Uiso 1.000000 GR . .
H18b H 0.8920(7) 0.5119(3) 0.8091(12) 0.0325(11) Uiso 1.000000 GR . .
H18c H 0.7445(13) 0.5397(6) 0.8229(10) 0.0325(11) Uiso 1.000000 GR . .
C19 C 0.9978(3) 0.8010(2) 0.7817(2) 0.0206(7) Uani 1.000000 . U .
C20 C 1.1707(3) 0.7269(2) 0.89812(19) 0.0218(7) Uani 1.000000 . U .
C21 C 1.1883(3) 0.7912(2) 0.9309(2) 0.0245(7) Uani 1.000000 . U .
H21 H 1.1359(3) 0.8581(2) 0.9108(2) 0.0294(9) Uiso 1.000000 R . .
C22 C 1.2820(3) 0.7578(2) 0.99280(19) 0.0207(7) Uani 1.000000 . U .
H22 H 1.2958(3) 0.8016(2) 1.01477(19) 0.0248(8) Uiso 1.000000 R . .
C23 C 1.3560(3) 0.6593(2) 1.02255(18) 0.0191(7) Uani 1.000000 . U .
C24 C 1.3342(3) 0.5941(2) 0.9923(2) 0.0283(8) Uani 1.000000 . U .
H24 H 1.3821(3) 0.5264(2) 1.0152(2) 0.0340(10) Uiso 1.000000 R . .
C25 C 1.2426(3) 0.6283(2) 0.9288(2) 0.0285(8) Uani 1.000000 . U .
H25 H 1.2290(3) 0.5847(2) 0.9064(2) 0.0342(10) Uiso 1.000000 R . .
C26 C 1.4817(3) 0.6840(2) 1.1132(2) 0.0251(8) Uani 1.000000 . U .
H26a H 1.5004(19) 0.7346(9) 1.0672(3) 0.0376(11) Uiso 1.000000 GR . .
H26b H 1.4087(8) 0.7145(12) 1.1408(11) 0.0376(11) Uiso 1.000000 GR . .
H26c H 1.5548(12) 0.6471(4) 1.1535(10) 0.0376(11) Uiso 1.000000 GR . .
N1 N 0.7871(2) 1.06391(17) 0.75924(15) 0.0154(5) Uani 1.000000 . U .
N2 N 0.7974(2) 0.65805(17) 0.77788(15) 0.0157(5) Uani 1.000000 . U .
N3 N 1.0787(2) 0.76240(19) 0.83341(16) 0.0230(6) Uani 1.000000 . U .
O1 O 0.76927(18) 1.00287(15) 0.91220(12) 0.0161(4) Uani 1.000000 . U .
O2 O 0.57454(18) 1.09211(14) 0.82710(12) 0.0161(4) Uani 1.000000 . U .
O3 O 1.00830(18) 1.00426(15) 0.71812(12) 0.0170(5) Uani 1.000000 . U .
O4 O 0.84802(18) 1.09464(14) 0.60653(12) 0.0168(4) Uani 1.000000 . U .
O5 O 1.00793(19) 0.63611(14) 0.71986(13) 0.0195(5) Uani 1.000000 . U .
O6 O 0.8299(2) 0.70848(15) 0.62019(12) 0.0211(5) Uani 1.000000 . U .
O7 O 0.79844(18) 0.62876(14) 0.93064(12) 0.0165(5) Uani 1.000000 . U .
O8 O 0.59664(18) 0.68321(14) 0.85941(12) 0.0164(4) Uani 1.000000 . U .
O9 O 1.4541(2) 0.61929(16) 1.08109(13) 0.0245(5) Uani 1.000000 . U .
F1 F 0.8046(2) 0.89650(16) 1.13165(11) 0.0392(5) Uani 1.000000 . U .
F2 F 0.8823(2) 0.99769(16) 1.04834(12) 0.0384(5) Uani 1.000000 . U .
F3 F 0.9332(2) 0.85538(16) 1.04191(13) 0.0471(6) Uani 1.000000 . U .
F4 F 0.34839(17) 1.22405(14) 0.83674(12) 0.0296(5) Uani 1.000000 . U .
F5 F 0.27990(17) 1.24043(14) 0.71597(13) 0.0346(5) Uani 1.000000 . U .
F6 F 0.43790(18) 1.28233(13) 0.72677(12) 0.0317(5) Uani 1.000000 . U .
F7 F 1.1817(2) 1.09554(17) 0.68854(17) 0.0552(7) Uani 1.000000 . U .
F8 F 1.25604(18) 0.94824(17) 0.77020(13) 0.0445(6) Uani 1.000000 . U .
F9 F 1.30996(19) 0.98549(18) 0.64338(15) 0.0485(6) Uani 1.000000 . U .
F10 F 0.7238(2) 1.28200(15) 0.50159(14) 0.0522(6) Uani 1.000000 . U .
F11 F 0.5839(2) 1.23971(17) 0.46234(13) 0.0513(7) Uani 1.000000 . U .
F12 F 0.60283(19) 1.22725(16) 0.59061(12) 0.0421(6) Uani 1.000000 . U .
F16 F 0.8329(2) 0.7308(2) 0.45624(14) 0.0655(8) Uani 1.000000 . U .
F17 F 0.7006(3) 0.66561(17) 0.51729(17) 0.0632(8) Uani 1.000000 . U .
F18 F 0.6336(2) 0.81489(17) 0.43556(12) 0.0436(6) Uani 1.000000 . U .
F19 F 0.97049(19) 0.64327(17) 1.02286(13) 0.0412(5) Uani 1.000000 . U .
F20 F 0.8650(2) 0.62128(15) 1.13231(12) 0.0391(5) Uani 1.000000 . U .
F21 F 0.94294(17) 0.50641(13) 1.08040(11) 0.0318(5) Uani 1.000000 . U .
F22 F 0.4579(2) 0.60823(15) 0.79678(14) 0.0390(5) Uani 1.000000 . U .
F23 F 0.33851(17) 0.75024(15) 0.71648(13) 0.0349(5) Uani 1.000000 . U .
F24 F 0.53653(18) 0.69178(16) 0.69579(12) 0.0356(5) Uani 1.000000 . U .
P1 P 0.70659(7) 1.00674(5) 0.82960(5) 0.01268(16) Uani 1.000000 . U .
P2 P 0.87100(7) 1.01000(5) 0.69539(5) 0.01272(16) Uani 1.000000 . U .
P3 P 0.86979(7) 0.71703(5) 0.70389(5) 0.01410(16) Uani 1.000000 . U .
P4 P 0.72225(7) 0.70997(5) 0.84614(5) 0.01304(16) Uani 1.000000 . U .
Cl1 Cl 0.52581(7) 0.88112(5) 0.91094(4) 0.01725(16) Uani 1.000000 . U .
Cl2 Cl 0.62720(6) 0.93634(5) 0.67019(4) 0.01530(15) Uani 1.000000 . U .
Cl3 Cl 0.94944(7) 0.88678(5) 0.56651(4) 0.01852(16) Uani 1.000000 . U .
Rh1 Rh 0.70291(2) 0.865889(16) 0.823778(13) 0.01169(6) Uani 1.000000 . U .
H1 H 0.79672(2) 0.817819(16) 0.900678(13) 0.01403(8) Uiso 1.000000 R . .
Rh2 Rh 0.85610(2) 0.865862(16) 0.703062(13) 0.01145(6) Uani 1.000000 . U .
C1S C 0.616(2) 0.482(2) 0.5755(18) 0.088(6) Uani 0.614586 . U 1
H1Sa H 0.643(2) 0.505(5) 0.5190(19) 0.132(9) Uiso 0.614586 GR . 1
H1Sb H 0.577(4) 0.434(2) 0.579(4) 0.132(9) Uiso 0.614586 GR . 1
H1Sc H 0.556(4) 0.537(4) 0.589(3) 0.132(9) Uiso 0.614586 GR . 1
C2S C 0.7250(4) 0.4353(4) 0.6346(4) 0.0345(5) Uani 0.614586 . U 1
C3S C 0.8475(6) 0.4138(4) 0.6092(2) 0.0345(5) Uani 0.614586 G U 1
H3S H 0.8619(6) 0.4334(4) 0.5515(2) 0.0414(6) Uiso 0.614586 R . 1
C4S C 0.9490(4) 0.3639(5) 0.6681(4) 0.0345(5) Uani 0.614586 G U 1
H4S H 1.0327(4) 0.3492(5) 0.6507(4) 0.0414(6) Uiso 0.614586 R . 1
C5S C 0.9279(7) 0.3353(4) 0.7525(3) 0.0345(5) Uani 0.614586 G U 1
H5S H 0.9973(7) 0.3012(4) 0.7928(3) 0.0414(6) Uiso 0.614586 R . 1
C6S C 0.8055(9) 0.3567(4) 0.7780(3) 0.0345(5) Uani 0.614586 G U 1
H6S H 0.7911(9) 0.3372(4) 0.8357(3) 0.0414(6) Uiso 0.614586 R . 1
C7S C 0.7040(5) 0.4067(4) 0.7191(5) 0.0345(5) Uani 0.614586 G U 1
H7S H 0.6203(5) 0.4213(4) 0.7365(5) 0.0414(6) Uiso 0.614586 R . 1
C1T C 0.589(4) 0.478(4) 0.606(3) 0.088(6) Uani 0.385414 . U 2
H1Ta H 0.522(4) 0.478(8) 0.644(3) 0.132(9) Uiso 0.385414 GR . 2
H1Tb H 0.582(6) 0.545(5) 0.575(7) 0.132(9) Uiso 0.385414 GR . 2
H1Tc H 0.583(6) 0.446(7) 0.567(6) 0.132(9) Uiso 0.385414 GR . 2
C2T C 0.7236(6) 0.4198(7) 0.6582(8) 0.0345(5) Uani 0.385414 . U 2
C7T C 0.7338(10) 0.3939(7) 0.7444(7) 0.0345(5) Uani 0.385414 G U 2
H7T H 0.6602(10) 0.4094(7) 0.7741(7) 0.0414(6) Uiso 0.385414 R . 2
C6T C 0.8517(14) 0.3452(7) 0.7870(4) 0.0345(5) Uani 0.385414 G U 2
H6T H 0.8586(14) 0.3274(7) 0.8459(4) 0.0414(6) Uiso 0.385414 R . 2
C5T C 0.9593(9) 0.3224(7) 0.7435(6) 0.0345(5) Uani 0.385414 G U 2
H5T H 1.0399(9) 0.2891(7) 0.7727(6) 0.0414(6) Uiso 0.385414 R . 2
C4T C 0.9492(6) 0.3483(7) 0.6574(5) 0.0345(5) Uani 0.385414 G U 2
H4T H 1.0227(6) 0.3328(7) 0.6277(5) 0.0414(6) Uiso 0.385414 R . 2
C3T C 0.8313(9) 0.3970(8) 0.6147(4) 0.0345(5) Uani 0.385414 G U 2
H3T H 0.8244(9) 0.4147(8) 0.5559(4) 0.0414(6) Uiso 0.385414 R . 2

loop_
_atom_site_aniso_label
_atom_site_aniso_U_11
_atom_site_aniso_U_22
_atom_site_aniso_U_33
_atom_site_aniso_U_12
_atom_site_aniso_U_13
_atom_site_aniso_U_23
C1 0.0199(16) 0.0277(18) 0.0167(15) -0.0117(14) 0.0053(13) -0.0116(14)
C2 0.0224(17) 0.0273(19) 0.0179(16) -0.0079(15) 0.0038(13) -0.0075(14)
C3 0.0142(15) 0.0172(16) 0.0191(16) -0.0019(13) -0.0017(12) -0.0090(13)
C4 0.0200(17) 0.0181(17) 0.0263(18) -0.0026(14) -0.0027(14) -0.0094(14)
C5 0.0148(16) 0.0316(19) 0.0186(16) -0.0107(14) 0.0033(13) -0.0060(14)
C6 0.0225(18) 0.029(2) 0.038(2) -0.0137(16) 0.0046(15) -0.0099(17)
C7 0.0184(16) 0.0206(17) 0.0123(15) -0.0043(13) -0.0021(12) -0.0016(13)
C8 0.0274(19) 0.031(2) 0.0192(18) 0.0030(16) -0.0003(15) -0.0029(15)
C9 0.036(2) 0.0198(17) 0.0262(18) -0.0171(15) 0.0103(15) -0.0134(14)
C10 0.0283(18) 0.0237(16) 0.044(2) 0.0019(14) 0.0205(15) -0.0032(14)
C11 0.0283(18) 0.0237(16) 0.044(2) 0.0019(14) 0.0205(15) -0.0032(14)
F13 0.0237(11) 0.0324(9) 0.0502(12) 0.0044(9) 0.0151(10) -0.0147(8)
F14 0.0237(11) 0.0324(9) 0.0502(12) 0.0044(9) 0.0151(10) -0.0147(8)
F15 0.0237(11) 0.0324(9) 0.0502(12) 0.0044(9) 0.0151(10) -0.0147(8)
F14A 0.0237(11) 0.0324(9) 0.0502(12) 0.0044(9) 0.0151(10) -0.0147(8)
F13A 0.0237(11) 0.0324(9) 0.0502(12) 0.0044(9) 0.0151(10) -0.0147(8)
F15A 0.0237(11) 0.0324(9) 0.0502(12) 0.0044(9) 0.0151(10) -0.0147(8)
C11A 0.0283(18) 0.0237(16) 0.044(2) 0.0019(14) 0.0205(15) -0.0032(14)
C12 0.0260(17) 0.0204(17) 0.0155(15) -0.0072(14) -0.0023(13) -0.0064(13)
C13 0.035(2) 0.038(2) 0.0228(18) -0.0098(17) -0.0050(16) -0.0149(16)
C14 0.0185(16) 0.0184(17) 0.0140(15) -0.0008(13) 0.0056(12) -0.0031(13)
C15 0.0275(18) 0.0247(19) 0.0159(16) 0.0014(15) 0.0020(14) -0.0083(14)
C16 0.0116(15) 0.0206(17) 0.0238(17) -0.0046(13) 0.0018(12) -0.0080(14)
C17 0.0168(16) 0.029(2) 0.0277(18) -0.0057(15) -0.0017(14) -0.0108(15)
C18 0.0257(18) 0.0134(16) 0.0294(18) -0.0072(14) 0.0017(14) -0.0114(14)
C19 0.0197(17) 0.0170(17) 0.0247(17) -0.0056(14) 0.0027(14) -0.0083(14)
C20 0.0147(16) 0.0270(18) 0.0220(17) -0.0073(14) -0.0009(13) -0.0062(14)
C21 0.0223(17) 0.0182(17) 0.0280(18) -0.0058(14) -0.0036(14) -0.0027(14)
C22 0.0221(17) 0.0220(17) 0.0203(16) -0.0097(14) 0.0018(13) -0.0084(14)
C23 0.0126(15) 0.0259(18) 0.0163(15) -0.0060(13) -0.0006(12) -0.0047(13)
C24 0.0286(19) 0.0160(17) 0.035(2) -0.0046(15) -0.0123(15) -0.0038(15)
C25 0.0266(18) 0.0231(19) 0.037(2) -0.0088(15) -0.0078(15) -0.0100(16)
C26 0.0204(17) 0.035(2) 0.0237(17) -0.0097(15) -0.0011(14) -0.0138(15)
N1 0.0196(13) 0.0122(13) 0.0166(13) -0.0075(11) 0.0039(10) -0.0062(10)
N2 0.0183(13) 0.0118(13) 0.0176(13) -0.0045(11) 0.0009(10) -0.0066(11)
N3 0.0180(14) 0.0236(15) 0.0245(15) -0.0070(12) -0.0021(12) -0.0046(12)
O1 0.0182(11) 0.0203(11) 0.0125(10) -0.0085(9) 0.0008(8) -0.0072(9)
O2 0.0144(10) 0.0153(11) 0.0188(11) -0.0019(9) -0.0004(8) -0.0094(9)
O3 0.0139(10) 0.0245(12) 0.0170(11) -0.0107(9) 0.0035(8) -0.0089(9)
O4 0.0177(11) 0.0160(11) 0.0152(10) -0.0064(9) -0.0004(8) -0.0031(9)
O5 0.0161(11) 0.0139(11) 0.0216(11) 0.0007(9) 0.0039(9) -0.0047(9)
O6 0.0318(13) 0.0133(11) 0.0167(11) -0.0036(10) -0.0038(9) -0.0072(9)
O7 0.0172(11) 0.0140(11) 0.0143(10) -0.0010(9) -0.0010(8) -0.0045(9)
O8 0.0140(10) 0.0149(11) 0.0194(11) -0.0052(9) -0.0005(8) -0.0043(9)
O9 0.0199(12) 0.0257(13) 0.0248(12) -0.0025(10) -0.0076(9) -0.0095(10)
F1 0.0471(13) 0.0586(15) 0.0132(10) -0.0279(12) 0.0013(9) -0.0045(9)
F2 0.0470(13) 0.0539(14) 0.0292(11) -0.0351(11) -0.0034(9) -0.0131(10)
F3 0.0406(13) 0.0369(13) 0.0369(12) 0.0132(10) -0.0060(10) -0.0075(10)
F4 0.0218(10) 0.0343(11) 0.0369(11) -0.0017(9) 0.0047(8) -0.0265(10)
F5 0.0241(10) 0.0295(11) 0.0443(12) 0.0056(9) -0.0149(9) -0.0184(10)
F6 0.0385(12) 0.0154(10) 0.0362(11) -0.0070(9) -0.0031(9) -0.0045(9)
F7 0.0472(14) 0.0427(15) 0.094(2) -0.0337(12) 0.0180(13) -0.0298(14)
F8 0.0252(11) 0.0607(15) 0.0415(13) -0.0070(11) -0.0115(10) -0.0166(12)
F9 0.0215(11) 0.0715(17) 0.0605(15) -0.0245(11) 0.0184(10) -0.0268(13)
F10 0.0715(17) 0.0188(11) 0.0510(14) -0.0120(12) 0.0074(12) 0.0009(10)
F11 0.0379(13) 0.0587(16) 0.0261(12) 0.0129(11) -0.0147(10) -0.0061(11)
F12 0.0295(11) 0.0506(14) 0.0291(11) 0.0084(10) 0.0027(9) -0.0174(10)
F16 0.0482(15) 0.103(2) 0.0263(12) 0.0044(14) 0.0054(11) -0.0330(14)
F17 0.0828(19) 0.0374(14) 0.0801(19) -0.0210(13) -0.0333(15) -0.0261(13)
F18 0.0463(13) 0.0543(15) 0.0281(11) -0.0118(11) -0.0143(10) -0.0151(10)
F19 0.0339(12) 0.0582(15) 0.0423(13) -0.0270(11) 0.0021(10) -0.0189(11)
F20 0.0457(13) 0.0427(13) 0.0220(10) -0.0015(10) -0.0028(9) -0.0172(10)
F21 0.0294(11) 0.0246(11) 0.0254(10) 0.0078(9) -0.0049(8) -0.0068(9)
F22 0.0431(13) 0.0335(12) 0.0516(14) -0.0233(10) -0.0009(10) -0.0171(11)
F23 0.0188(10) 0.0465(13) 0.0423(12) -0.0082(9) -0.0073(9) -0.0205(10)
F24 0.0264(11) 0.0557(14) 0.0269(11) -0.0109(10) 0.0026(9) -0.0211(10)
P1 0.0131(4) 0.0119(4) 0.0131(4) -0.0035(3) 0.0009(3) -0.0055(3)
P2 0.0124(4) 0.0126(4) 0.0129(4) -0.0044(3) 0.0003(3) -0.0041(3)
P3 0.0146(4) 0.0122(4) 0.0144(4) -0.0016(3) 0.0003(3) -0.0064(3)
P4 0.0131(4) 0.0109(4) 0.0142(4) -0.0035(3) -0.0005(3) -0.0038(3)
Cl1 0.0162(4) 0.0175(4) 0.0188(4) -0.0061(3) 0.0054(3) -0.0078(3)
Cl2 0.0114(3) 0.0157(4) 0.0169(4) -0.0021(3) -0.0029(3) -0.0054(3)
Cl3 0.0204(4) 0.0196(4) 0.0158(4) -0.0069(3) 0.0063(3) -0.0077(3)
Rh1 0.01303(12) 0.01030(12) 0.01165(12) -0.00353(9) 0.00075(9) -0.00434(9)
Rh2 0.00909(11) 0.01157(12) 0.01328(12) -0.00217(9) 0.00015(9) -0.00530(9)
C1S 0.037(11) 0.063(5) 0.17(2) -0.018(7) 0.016(8) -0.045(13)
C2S 0.0405(12) 0.0275(12) 0.0433(12) -0.0156(10) 0.0097(9) -0.0191(10)
C3S 0.0405(12) 0.0275(12) 0.0433(12) -0.0156(10) 0.0097(9) -0.0191(10)
C4S 0.0405(12) 0.0275(12) 0.0433(12) -0.0156(10) 0.0097(9) -0.0191(10)
C5S 0.0405(12) 0.0275(12) 0.0433(12) -0.0156(10) 0.0097(9) -0.0191(10)
C6S 0.0405(12) 0.0275(12) 0.0433(12) -0.0156(10) 0.0097(9) -0.0191(10)
C7S 0.0405(12) 0.0275(12) 0.0433(12) -0.0156(10) 0.0097(9) -0.0191(10)
C1T 0.037(11) 0.063(5) 0.17(2) -0.018(7) 0.016(8) -0.045(13)
C2T 0.0405(12) 0.0275(12) 0.0433(12) -0.0156(10) 0.0097(9) -0.0191(10)
C7T 0.0405(12) 0.0275(12) 0.0433(12) -0.0156(10) 0.0097(9) -0.0191(10)
C6T 0.0405(12) 0.0275(12) 0.0433(12) -0.0156(10) 0.0097(9) -0.0191(10)
C5T 0.0405(12) 0.0275(12) 0.0433(12) -0.0156(10) 0.0097(9) -0.0191(10)
C4T 0.0405(12) 0.0275(12) 0.0433(12) -0.0156(10) 0.0097(9) -0.0191(10)
C3T 0.0405(12) 0.0275(12) 0.0433(12) -0.0156(10) 0.0097(9) -0.0191(10)

loop_
_atom_type_symbol
_atom_type_scat_dispersion_real
_atom_type_scat_dispersion_imag
_atom_type_scat_source
_atom_type_scat_dispersion_source
C 0.00347 0.00161 'International Tables Volume C Table 6.1.1.4 (pp. 500-502)' 'Henke, Gullikson and Davis, At. Data and Nucl. Data Tables, 1993, 54, 2'
Cl 0.14873 0.16029 'International Tables Volume C Table 6.1.1.4 (pp. 500-502)' 'Henke, Gullikson and Davis, At. Data and Nucl. Data Tables, 1993, 54, 2'
H 0.00000 0.00000 'International Tables Volume C Table 6.1.1.4 (pp. 500-502)' 'Henke, Gullikson and Davis, At. Data and Nucl. Data Tables, 1993, 54, 2'
F 0.01794 0.01033 'International Tables Volume C Table 6.1.1.4 (pp. 500-502)' 'Henke, Gullikson and Davis, At. Data and Nucl. Data Tables, 1993, 54, 2'
O 0.01158 0.00611 'International Tables Volume C Table 6.1.1.4 (pp. 500-502)' 'Henke, Gullikson and Davis, At. Data and Nucl. Data Tables, 1993, 54, 2'
N 0.00653 0.00323 'International Tables Volume C Table 6.1.1.4 (pp. 500-502)' 'Henke, Gullikson and Davis, At. Data and Nucl. Data Tables, 1993, 54, 2'
P 0.10434 0.09671 'International Tables Volume C Table 6.1.1.4 (pp. 500-502)' 'Henke, Gullikson and Davis, At. Data and Nucl. Data Tables, 1993, 54, 2'
Rh -1.11611 0.93962 'International Tables Volume C Table 6.1.1.4 (pp. 500-502)' 'Henke, Gullikson and Davis, At. Data and Nucl. Data Tables, 1993, 54, 2'

loop_
_geom_angle_atom_site_label_1
_geom_angle_atom_site_label_2
_geom_angle_atom_site_label_3
_geom_angle
O1 C1 C2 106.6(2)
F1 C2 C1 110.5(3)
F2 C2 C1 112.3(3)
F2 C2 F1 107.5(3)
F3 C2 C1 112.0(3)
F3 C2 F1 107.7(3)
F3 C2 F2 106.6(3)
O2 C3 C4 106.1(2)
F4 C4 C3 112.4(3)
F5 C4 C3 110.2(3)
F5 C4 F4 107.6(3)
F6 C4 C3 112.1(3)
F6 C4 F4 106.7(2)
F6 C4 F5 107.6(2)
O3 C5 C6 106.9(3)
F7 C6 C5 113.2(3)
F8 C6 C5 112.6(3)
F8 C6 F7 106.3(3)
F9 C6 C5 109.3(3)
F9 C6 F7 108.2(3)
F9 C6 F8 107.0(3)
O4 C7 C8 107.8(3)
F10 C8 C7 112.4(3)
F11 C8 C7 109.9(3)
F11 C8 F10 107.8(3)
F12 C8 C7 112.0(3)
F12 C8 F10 107.1(3)
F12 C8 F11 107.4(3)
F14 C11 F13 108.6(10)
F15 C11 F13 95.9(13)
F15 C11 F14 95.9(11)
F13A C11A F14A 110.0(8)
F15A C11A F14A 115.0(8)
F15A C11A F13A 108.2(9)
O6 C12 C13 106.4(3)
F16 C13 C12 112.3(3)
F17 C13 C12 112.9(3)
F17 C13 F16 107.5(3)
F18 C13 C12 109.3(3)
F18 C13 F16 107.7(3)
F18 C13 F17 107.0(3)
O7 C14 C15 107.5(2)
F19 C15 C14 112.5(3)
F20 C15 C14 110.3(3)
F20 C15 F19 107.9(3)
F21 C15 C14 110.9(3)
F21 C15 F19 107.4(3)
F21 C15 F20 107.6(2)
O8 C16 C17 109.0(2)
F22 C17 C16 113.5(3)
F23 C17 C16 110.0(3)
F23 C17 F22 107.3(3)
F24 C17 C16 111.9(3)
F24 C17 F22 106.5(3)
F24 C17 F23 107.3(3)
Rh2 C19 N3 175.6(3)
C25 C20 C21 121.0(3)
N3 C20 C21 119.2(3)
N3 C20 C25 119.7(3)
C22 C21 C20 119.9(3)
C23 C22 C21 119.2(3)
C24 C23 C22 120.8(3)
O9 C23 C22 124.0(3)
O9 C23 C24 115.2(3)
C25 C24 C23 119.7(3)
C24 C25 C20 119.3(3)
P1 N1 C9 120.6(2)
P2 N1 C9 120.3(2)
P2 N1 P1 118.83(15)
P3 N2 C18 119.9(2)
P4 N2 C18 121.4(2)
P4 N2 P3 118.61(15)
C20 N3 C19 172.6(3)
P1 O1 C1 121.88(18)
P1 O2 C3 120.93(18)
P2 O3 C5 119.96(18)
P2 O4 C7 125.10(18)
P3 O5 C10 122.8(2)
P3 O6 C12 123.69(18)
P4 O7 C14 119.99(18)
P4 O8 C16 121.46(18)
C26 O9 C23 117.3(2)
O1 P1 N1 98.63(11)
O2 P1 N1 103.41(12)
O2 P1 O1 97.42(11)
Rh1 P1 N1 117.66(9)
Rh1 P1 O1 117.85(8)
Rh1 P1 O2 118.24(8)
O3 P2 N1 100.18(12)
O4 P2 N1 105.17(12)
O4 P2 O3 96.98(11)
Rh2 P2 N1 116.99(9)
Rh2 P2 O3 115.50(8)
Rh2 P2 O4 118.76(8)
O5 P3 N2 99.78(12)
O6 P3 N2 105.06(12)
O6 P3 O5 97.97(11)
Rh2 P3 N2 116.36(9)
Rh2 P3 O5 116.05(9)
Rh2 P3 O6 118.54(8)
O7 P4 N2 99.39(11)
O8 P4 N2 103.47(12)
O8 P4 O7 96.52(11)
Rh1 P4 N2 118.38(9)
Rh1 P4 O7 116.90(8)
Rh1 P4 O8 118.41(8)
Rh2 Cl2 Rh1 62.884(17)
P4 Rh1 P1 167.28(3)
Cl1 Rh1 P1 88.62(3)
Cl1 Rh1 P4 89.21(3)
Cl2 Rh1 P1 95.10(3)
Cl2 Rh1 P4 97.39(3)
Cl2 Rh1 Cl1 110.62(2)
Rh2 Rh1 P1 93.12(2)
Rh2 Rh1 P4 91.72(2)
Rh2 Rh1 Cl1 167.42(2)
Rh2 Rh1 Cl2 56.827(17)
P2 Rh2 C19 88.06(10)
P3 Rh2 C19 87.92(10)
P3 Rh2 P2 171.71(3)
Cl2 Rh2 C19 150.90(10)
Cl2 Rh2 P2 94.05(3)
Cl2 Rh2 P3 92.99(3)
Cl3 Rh2 C19 104.18(10)
Cl3 Rh2 P2 87.63(3)
Cl3 Rh2 P3 86.34(3)
Cl3 Rh2 Cl2 104.91(2)
Rh1 Rh2 C19 90.63(10)
Rh1 Rh2 P2 93.16(2)
Rh1 Rh2 P3 94.12(2)
Rh1 Rh2 Cl2 60.289(18)
Rh1 Rh2 Cl3 165.19(2)
C3S C2S C1S 122.0(7)
C7S C2S C1S 117.9(7)
C7S C2S C3S 120.0
C4S C3S C2S 120.0
C5S C4S C3S 120.0
C6S C5S C4S 120.0
C7S C6S C5S 120.0
C6S C7S C2S 120.0
C7T C2T C1T 121.7(14)
C3T C2T C1T 118.2(14)
C3T C2T C7T 120.0
C6T C7T C2T 120.0
C5T C6T C7T 120.0
C4T C5T C6T 120.0
C3T C4T C5T 120.0
C4T C3T C2T 120.0

loop_
_geom_bond_atom_site_label_1
_geom_bond_atom_site_label_2
_geom_bond_distance
C1 C2 1.495(4)
C1 O1 1.430(3)
C2 F1 1.333(4)
C2 F2 1.331(4)
C2 F3 1.331(4)
C3 C4 1.495(4)
C3 O2 1.439(3)
C4 F4 1.340(4)
C4 F5 1.338(3)
C4 F6 1.345(4)
C5 C6 1.487(4)
C5 O3 1.433(4)
C6 F7 1.324(4)
C6 F8 1.336(4)
C6 F9 1.343(4)
C7 C8 1.495(4)
C7 O4 1.430(3)
C8 F10 1.332(4)
C8 F11 1.336(4)
C8 F12 1.340(4)
C9 N1 1.495(4)
C10 C11 1.495(16)
C10 C11A 1.519(13)
C10 O5 1.423(4)
C11 F13 1.354(15)
C11 F14 1.364(16)
C11 F15 1.075(16)
F14A C11A 1.309(13)
F13A C11A 1.349(13)
F15A C11A 1.602(13)
C12 C13 1.480(4)
C12 O6 1.433(3)
C13 F16 1.324(4)
C13 F17 1.325(4)
C13 F18 1.348(4)
C14 C15 1.507(4)
C14 O7 1.427(3)
C15 F19 1.328(4)
C15 F20 1.331(4)
C15 F21 1.348(4)
C16 C17 1.497(4)
C16 O8 1.435(3)
C17 F22 1.331(4)
C17 F23 1.350(3)
C17 F24 1.338(4)
C18 N2 1.489(4)
C19 N3 1.158(4)
C19 Rh2 1.905(3)
C20 C21 1.386(5)
C20 C25 1.387(4)
C20 N3 1.397(4)
C21 C22 1.382(4)
C22 C23 1.391(4)
C23 C24 1.393(4)
C23 O9 1.365(3)
C24 C25 1.382(4)
C26 O9 1.439(4)
N1 P1 1.671(2)
N1 P2 1.655(2)
N2 P3 1.655(3)
N2 P4 1.668(3)
O1 P1 1.6013(19)
O2 P1 1.606(2)
O3 P2 1.602(2)
O4 P2 1.598(2)
O5 P3 1.596(2)
O6 P3 1.596(2)
O7 P4 1.604(2)
O8 P4 1.612(2)
P1 Rh1 2.2601(8)
P2 Rh2 2.2849(8)
P3 Rh2 2.2771(8)
P4 Rh1 2.2689(8)
Cl1 Rh1 2.4183(7)
Cl2 Rh1 2.5504(7)
Cl2 Rh2 2.4579(7)
Cl3 Rh2 2.4683(7)
Rh1 Rh2 2.6137(3)
C1S C2S 1.45(3)
C2S C3S 1.3900
C2S C7S 1.3900
C3S C4S 1.3900
C4S C5S 1.3900
C5S C6S 1.3900
C6S C7S 1.3900
C1T C2T 1.61(5)
C2T C7T 1.3900
C2T C3T 1.3900
C7T C6T 1.3900
C6T C5T 1.3900
C5T C4T 1.3900
C4T C3T 1.3900

loop_
_restr_u_similar_atom_site_label_1
_restr_u_similar_atom_site_label_2
_restr_u_similar_weight_param
C10 C11 0.0400
C10 C11A 0.0400
